data_1506635
loop_
_publ_author_name
'Moriyama, Yoshihisa'
'Matsuda, Kenji'
'Tanifuji, Naoki'
'Irie, Setsuko'
'Irie, Masahiro'

_publ_contact_author
;Prof. Kenji. Matsuda
Department of Chemistry and Biochemistry
Graduate School of Engineering, Kyushu University
Hakozaki 6-10-1, Higashi-ku, Fukuoka, Japan
;
_publ_section_title
;
 Electrochemical cyclization/cycloreversion reactions of diarylethenes.
;
_journal_issue 15
_journal_name_full 'Organic letters'
_journal_page_first 3315
_journal_page_last 3318
_journal_paper_doi 10.1021/ol051149o
_journal_volume 7
_journal_year 2005
_chemical_formula_sum 'C25 H14 F6 S6'
_chemical_formula_weight 620.72
_chemical_name_common 1a
_chemical_name_systematic
; 
 ? 
;
_space_group_IT_number 2
_symmetry_space_group_name_Hall '-P 1'
_symmetry_space_group_name_H-M 'P -1'
_atom_sites_solution_hydrogens geom
_atom_sites_solution_primary direct
_atom_sites_solution_secondary difmap
_audit_creation_method SHELXL-97
_cell_angle_alpha 100.347(4)
_cell_angle_beta 94.628(4)
_cell_angle_gamma 106.942(4)
_cell_formula_units_Z 2
_cell_length_a 8.333(2)
_cell_length_b 9.435(2)
_cell_length_c 17.078(4)
_cell_measurement_reflns_used 885
_cell_measurement_temperature 293(2)
_cell_measurement_theta_max 26.86
_cell_measurement_theta_min 2.81
_cell_volume 1250.9(5)
_computing_structure_refinement 'SHELXL-97 (Sheldrick, 1997)'
_computing_structure_solution 'SHELXS-97 (Sheldrick, 1990)'
_diffrn_ambient_temperature 293(2)
_diffrn_measured_fraction_theta_full 0.877
_diffrn_measured_fraction_theta_max 0.877
_diffrn_radiation_monochromator graphite
_diffrn_radiation_source 'fine-focus sealed tube'
_diffrn_radiation_type MoK\a
_diffrn_radiation_wavelength 0.71073
_diffrn_reflns_av_R_equivalents 0.1035
_diffrn_reflns_av_sigmaI/netI 0.0934
_diffrn_reflns_limit_h_max 10
_diffrn_reflns_limit_h_min -10
_diffrn_reflns_limit_k_max 11
_diffrn_reflns_limit_k_min -12
_diffrn_reflns_limit_l_max 21
_diffrn_reflns_limit_l_min -19
_diffrn_reflns_number 10338
_diffrn_reflns_theta_full 27.44
_diffrn_reflns_theta_max 27.44
_diffrn_reflns_theta_min 1.22
_diffrn_standards_decay_% 0.32
_exptl_absorpt_coefficient_mu 0.607
_exptl_absorpt_correction_type none
_exptl_crystal_colour colorless
_exptl_crystal_density_diffrn 1.648
_exptl_crystal_density_method 'not measured'
_exptl_crystal_description plqte
_exptl_crystal_F_000 628
_exptl_crystal_size_max 0.2
_exptl_crystal_size_mid 0.1
_exptl_crystal_size_min 0.05
_refine_diff_density_max 1.112
_refine_diff_density_min -0.833
_refine_diff_density_rms 0.170
_refine_ls_extinction_method none
_refine_ls_goodness_of_fit_ref 1.011
_refine_ls_hydrogen_treatment mixed
_refine_ls_matrix_type full
_refine_ls_number_parameters 338
_refine_ls_number_reflns 5014
_refine_ls_number_restraints 0
_refine_ls_restrained_S_all 1.011
_refine_ls_R_factor_all 0.0963
_refine_ls_R_factor_gt 0.0772
_refine_ls_shift/su_max 0.000
_refine_ls_shift/su_mean 0.000
_refine_ls_structure_factor_coef Fsqd
_refine_ls_weighting_details 'calc w=1/[\s^2^(Fo^2^)+(0.1579P)^2^+0.0000P] where P=(Fo^2^+2Fc^2^)/3'
_refine_ls_weighting_scheme calc
_refine_ls_wR_factor_gt 0.2052
_refine_ls_wR_factor_ref 0.2237
_reflns_number_gt 3720
_reflns_number_total 5014
_reflns_threshold_expression >2sigma(I)
_cod_data_source_file ol051149osi20050517_121316.cif
_cod_data_source_block 1a
_cod_original_sg_symbol_H-M P-1
_cod_database_code 1506635

loop_
_symmetry_equiv_pos_as_xyz
'x, y, z'
'-x, -y, -z'

loop_
_atom_site_label
_atom_site_type_symbol
_atom_site_fract_x
_atom_site_fract_y
_atom_site_fract_z
_atom_site_U_iso_or_equiv
_atom_site_adp_type
_atom_site_occupancy
_atom_site_symmetry_multiplicity
_atom_site_calc_flag
_atom_site_refinement_flags
S1 S 0.09670(13) 0.37610(12) 0.42062(7) 0.0172(3) Uani 1 1 d .
S3 S 0.43853(14) 0.53495(13) 0.61316(7) 0.0208(3) Uani 1 1 d .
S2 S 0.31609(14) 0.84642(13) 0.49288(7) 0.0215(3) Uani 1 1 d .
S6 S -0.24862(15) 0.12087(14) -0.06623(7) 0.0243(3) Uani 1 1 d .
S5 S -0.36540(14) 0.45143(13) 0.09576(7) 0.0215(3) Uani 1 1 d .
S4 S 0.12270(14) 0.41571(13) 0.09273(7) 0.0225(3) Uani 1 1 d .
F2 F -0.1088(4) 0.8190(3) 0.44169(17) 0.0281(7) Uani 1 1 d .
F4 F -0.3250(3) 0.8066(4) 0.32140(19) 0.0328(7) Uani 1 1 d .
F1 F 0.1008(3) 0.9655(3) 0.39690(18) 0.0285(7) Uani 1 1 d .
F5 F -0.0096(4) 0.9271(3) 0.2063(2) 0.0350(8) Uani 1 1 d .
F3 F -0.1466(4) 1.0288(3) 0.32566(19) 0.0333(7) Uani 1 1 d .
C10 C 0.1908(5) 0.6665(5) 0.4404(3) 0.0168(9) Uani 1 1 d .
C13 C 0.4085(5) 0.7652(5) 0.5604(3) 0.0204(10) Uani 1 1 d .
C22 C -0.1322(5) 0.3499(5) 0.2881(3) 0.0194(9) Uani 1 1 d .
H22A H -0.2059 0.4029 0.2703 0.029 Uiso 1 1 calc R
H22B H -0.1965 0.2659 0.3086 0.029 Uiso 1 1 calc R
H22C H -0.0809 0.3132 0.2437 0.029 Uiso 1 1 calc R
C17 C -0.0921(6) 0.3834(5) 0.0677(3) 0.0193(9) Uani 1 1 d .
C11 C 0.2216(5) 0.5530(5) 0.4735(3) 0.0183(9) Uani 1 1 d .
C8 C -0.0186(6) 0.5862(5) 0.1813(3) 0.0188(9) Uani 1 1 d .
C18 C -0.2253(6) 0.2745(5) 0.0105(3) 0.0190(9) Uani 1 1 d .
C12 C 0.3467(5) 0.6095(5) 0.5426(3) 0.0208(10) Uani 1 1 d .
C2 C 0.0627(5) 0.6114(5) 0.3699(3) 0.0180(9) Uani 1 1 d .
C16 C -0.1485(6) 0.4842(5) 0.1182(3) 0.0190(9) Uani 1 1 d .
C15 C 0.5577(6) 0.7167(6) 0.6661(3) 0.0224(10) Uani 1 1 d .
C1 C 0.0025(5) 0.4550(5) 0.3526(3) 0.0161(9) Uani 1 1 d .
C3 C -0.0048(5) 0.7070(5) 0.3274(3) 0.0189(9) Uani 1 1 d .
C24 C 0.6743(6) 0.7354(6) 0.7423(3) 0.0289(11) Uani 1 1 d .
H24A H 0.7275 0.8414 0.7650 0.043 Uiso 1 1 calc R
H24B H 0.7596 0.6882 0.7301 0.043 Uiso 1 1 calc R
H24C H 0.6100 0.6885 0.7801 0.043 Uiso 1 1 calc R
C19 C -0.3802(6) 0.2975(5) 0.0190(3) 0.0208(10) Uani 1 1 d .
C9 C 0.1365(5) 0.5629(5) 0.1728(3) 0.0180(9) Uani 1 1 d .
C20 C -0.5181(6) 0.1910(5) -0.0358(3) 0.0204(9) Uani 1 1 d .
H20 H -0.6299 0.1909 -0.0371 0.024 Uiso 1 1 calc R
C7 C -0.0455(5) 0.6943(5) 0.2474(3) 0.0195(9) Uani 1 1 d .
C4 C -0.0422(6) 0.8428(5) 0.3739(3) 0.0205(10) Uani 1 1 d .
C23 C 0.3050(6) 0.6485(5) 0.2234(3) 0.0229(10) Uani 1 1 d .
H23A H 0.3061 0.7493 0.2466 0.034 Uiso 1 1 calc R
H23B H 0.3936 0.6534 0.1904 0.034 Uiso 1 1 calc R
H23C H 0.3228 0.5973 0.2655 0.034 Uiso 1 1 calc R
C14 C 0.5304(6) 0.8265(6) 0.6307(3) 0.0231(10) Uani 1 1 d .
H14 H 0.5849 0.9296 0.6500 0.028 Uiso 1 1 calc R
C5 C -0.1619(6) 0.8809(5) 0.3145(3) 0.0215(10) Uani 1 1 d .
C25 C -0.5739(7) -0.0385(6) -0.1519(3) 0.0313(12) Uani 1 1 d .
H25A H -0.6914 -0.0545 -0.1467 0.047 Uiso 1 1 calc R
H25B H -0.5461 -0.1291 -0.1482 0.047 Uiso 1 1 calc R
H25C H -0.5529 -0.0138 -0.2030 0.047 Uiso 1 1 calc R
C6 C -0.1210(6) 0.8155(5) 0.2330(3) 0.0212(10) Uani 1 1 d .
C21 C -0.4667(6) 0.0895(5) -0.0859(3) 0.0217(10) Uani 1 1 d .
F6 F -0.2618(4) 0.7633(3) 0.17646(18) 0.0332(7) Uani 1 1 d .

loop_
_atom_site_aniso_label
_atom_site_aniso_U_11
_atom_site_aniso_U_22
_atom_site_aniso_U_33
_atom_site_aniso_U_23
_atom_site_aniso_U_13
_atom_site_aniso_U_12
S1 0.0139(5) 0.0141(5) 0.0240(6) 0.0061(4) 0.0047(4) 0.0032(4)
S3 0.0139(5) 0.0243(6) 0.0252(6) 0.0068(5) 0.0039(4) 0.0060(4)
S2 0.0180(6) 0.0150(6) 0.0264(6) 0.0062(4) -0.0006(5) -0.0029(4)
S6 0.0249(6) 0.0212(6) 0.0270(6) 0.0054(5) 0.0085(5) 0.0063(5)
S5 0.0156(6) 0.0214(6) 0.0255(6) 0.0022(5) 0.0033(4) 0.0044(4)
S4 0.0159(6) 0.0251(6) 0.0279(6) 0.0075(5) 0.0081(5) 0.0060(5)
F2 0.0328(16) 0.0284(16) 0.0275(15) 0.0076(12) 0.0110(13) 0.0136(13)
F4 0.0159(14) 0.0412(18) 0.0436(18) 0.0133(14) 0.0076(13) 0.0088(13)
F1 0.0234(15) 0.0156(14) 0.0394(17) 0.0026(12) -0.0032(12) -0.0009(11)
F5 0.0435(18) 0.0256(16) 0.0460(19) 0.0233(14) 0.0223(15) 0.0126(14)
F3 0.0465(19) 0.0177(14) 0.0378(16) 0.0058(12) 0.0004(14) 0.0148(13)
C10 0.011(2) 0.017(2) 0.022(2) 0.0056(17) 0.0062(17) 0.0018(17)
C13 0.012(2) 0.018(2) 0.029(2) 0.0041(19) 0.0042(18) 0.0010(17)
C22 0.013(2) 0.017(2) 0.027(2) 0.0069(18) 0.0046(18) 0.0019(17)
C17 0.016(2) 0.018(2) 0.021(2) 0.0072(17) 0.0051(18) -0.0013(17)
C11 0.011(2) 0.017(2) 0.027(2) 0.0055(18) 0.0074(17) 0.0022(17)
C8 0.016(2) 0.016(2) 0.025(2) 0.0097(18) 0.0068(18) 0.0015(17)
C18 0.021(2) 0.015(2) 0.021(2) 0.0065(17) 0.0053(18) 0.0029(18)
C12 0.013(2) 0.024(2) 0.029(2) 0.0126(19) 0.0084(18) 0.0048(18)
C2 0.011(2) 0.016(2) 0.027(2) 0.0065(18) 0.0062(18) 0.0020(17)
C16 0.017(2) 0.018(2) 0.020(2) 0.0062(17) 0.0029(17) 0.0003(18)
C15 0.011(2) 0.027(3) 0.028(2) 0.004(2) 0.0075(18) 0.0036(18)
C1 0.012(2) 0.015(2) 0.020(2) 0.0027(17) 0.0054(17) 0.0030(17)
C3 0.013(2) 0.021(2) 0.020(2) 0.0055(18) 0.0054(17) 0.0008(17)
C24 0.019(2) 0.038(3) 0.029(3) 0.011(2) 0.002(2) 0.007(2)
C19 0.021(2) 0.019(2) 0.021(2) 0.0049(18) 0.0035(18) 0.0052(18)
C9 0.016(2) 0.015(2) 0.023(2) 0.0062(17) 0.0072(18) 0.0028(17)
C20 0.018(2) 0.021(2) 0.021(2) 0.0045(18) 0.0020(18) 0.0038(18)
C7 0.013(2) 0.015(2) 0.031(2) 0.0088(18) 0.0063(18) 0.0021(17)
C4 0.016(2) 0.014(2) 0.029(2) 0.0061(18) 0.0050(18) -0.0006(17)
C23 0.014(2) 0.024(2) 0.035(3) 0.013(2) 0.0114(19) 0.0042(19)
C14 0.012(2) 0.023(2) 0.028(2) 0.0048(19) 0.0036(18) -0.0040(18)
C5 0.019(2) 0.015(2) 0.029(2) 0.0025(18) 0.0036(19) 0.0037(18)
C25 0.034(3) 0.025(3) 0.031(3) 0.007(2) 0.003(2) 0.004(2)
C6 0.021(2) 0.015(2) 0.028(2) 0.0089(18) 0.0034(19) 0.0027(18)
C21 0.024(2) 0.020(2) 0.018(2) 0.0059(18) 0.0024(18) 0.0020(19)
F6 0.0376(17) 0.0306(16) 0.0316(15) -0.0005(12) -0.0086(13) 0.0185(14)

loop_
_atom_type_symbol
_atom_type_description
_atom_type_scat_dispersion_real
_atom_type_scat_dispersion_imag
_atom_type_scat_source
C C 0.0033 0.0016 'International Tables Vol C Tables 4.2.6.8 and 6.1.1.4'
H H 0.0000 0.0000 'International Tables Vol C Tables 4.2.6.8 and 6.1.1.4'
F F 0.0171 0.0103 'International Tables Vol C Tables 4.2.6.8 and 6.1.1.4'
S S 0.1246 0.1234 'International Tables Vol C Tables 4.2.6.8 and 6.1.1.4'

loop_
_geom_angle_atom_site_label_1
_geom_angle_atom_site_label_2
_geom_angle_atom_site_label_3
_geom_angle
C11 S1 C1 91.6(2)
C12 S3 C15 91.1(2)
C13 S2 C10 90.1(2)
C18 S6 C21 91.6(2)
C16 S5 C19 90.6(2)
C17 S4 C9 91.8(2)
C11 C10 C2 113.6(4)
C11 C10 S2 112.4(3)
C2 C10 S2 134.1(3)
C12 C13 C14 114.0(4)
C12 C13 S2 112.7(4)
C14 C13 S2 133.3(4)
C16 C17 C18 112.9(4)
C16 C17 S4 111.3(3)
C18 C17 S4 135.8(4)
C10 C11 C12 112.6(4)
C10 C11 S1 111.6(3)
C12 C11 S1 135.8(4)
C9 C8 C16 110.6(4)
C9 C8 C7 123.8(4)
C16 C8 C7 125.5(4)
C19 C18 C17 111.6(4)
C19 C18 S6 110.4(3)
C17 C18 S6 138.0(4)
C13 C12 C11 112.2(4)
C13 C12 S3 110.7(4)
C11 C12 S3 137.0(4)
C1 C2 C10 110.5(4)
C1 C2 C3 124.2(4)
C10 C2 C3 125.0(4)
C17 C16 C8 113.7(4)
C17 C16 S5 112.2(3)
C8 C16 S5 133.9(4)
C14 C15 C24 128.0(5)
C14 C15 S3 112.4(4)
C24 C15 S3 119.6(4)
C2 C1 C22 129.6(4)
C2 C1 S1 112.7(3)
C22 C1 S1 117.7(3)
C7 C3 C2 130.0(4)
C7 C3 C4 110.0(4)
C2 C3 C4 120.1(4)
C18 C19 C20 114.1(4)
C18 C19 S5 112.7(3)
C20 C19 S5 133.2(4)
C8 C9 C23 127.8(4)
C8 C9 S4 112.5(3)
C23 C9 S4 119.7(3)
C21 C20 C19 111.7(4)
C3 C7 C8 127.9(4)
C3 C7 C6 110.2(4)
C8 C7 C6 121.9(4)
F2 C4 F1 106.3(4)
F2 C4 C3 113.8(4)
F1 C4 C3 111.6(4)
F2 C4 C5 112.1(4)
F1 C4 C5 108.0(3)
C3 C4 C5 104.9(4)
C15 C14 C13 111.8(4)
F3 C5 F4 107.1(4)
F3 C5 C6 113.6(4)
F4 C5 C6 109.3(4)
F3 C5 C4 114.3(4)
F4 C5 C4 109.3(4)
C6 C5 C4 103.1(4)
F5 C6 F6 105.7(4)
F5 C6 C7 111.6(4)
F6 C6 C7 113.5(4)
F5 C6 C5 109.5(4)
F6 C6 C5 111.2(4)
C7 C6 C5 105.4(4)
C20 C21 C25 127.6(5)
C20 C21 S6 112.2(3)
C25 C21 S6 120.3(4)

loop_
_geom_bond_atom_site_label_1
_geom_bond_atom_site_label_2
_geom_bond_distance
S1 C11 1.726(5)
S1 C1 1.739(4)
S3 C12 1.733(5)
S3 C15 1.746(5)
S2 C13 1.741(5)
S2 C10 1.744(4)
S6 C18 1.723(5)
S6 C21 1.748(5)
S5 C16 1.741(5)
S5 C19 1.741(5)
S4 C17 1.730(5)
S4 C9 1.736(5)
F2 C4 1.350(5)
F4 C5 1.361(5)
F1 C4 1.368(5)
F5 C6 1.360(5)
F3 C5 1.341(5)
C10 C11 1.373(6)
C10 C2 1.450(6)
C13 C12 1.374(7)
C13 C14 1.420(6)
C22 C1 1.489(6)
C17 C16 1.378(7)
C17 C18 1.429(6)
C11 C12 1.419(6)
C8 C9 1.387(6)
C8 C16 1.446(6)
C8 C7 1.458(7)
C18 C19 1.384(7)
C2 C1 1.380(6)
C2 C3 1.457(6)
C15 C14 1.353(7)
C15 C24 1.510(7)
C3 C7 1.356(7)
C3 C4 1.509(7)
C19 C20 1.422(6)
C9 C23 1.504(6)
C20 C21 1.355(7)
C7 C6 1.503(6)
C4 C5 1.526(6)
C5 C6 1.526(7)
C25 C21 1.499(7)
C6 F6 1.364(5)

loop_
_geom_torsion_atom_site_label_1
_geom_torsion_atom_site_label_2
_geom_torsion_atom_site_label_3
_geom_torsion_atom_site_label_4
_geom_torsion
C13 S2 C10 C11 -0.5(4)
C13 S2 C10 C2 179.7(5)
C10 S2 C13 C12 0.4(4)
C10 S2 C13 C14 -177.6(5)
C9 S4 C17 C16 1.2(4)
C9 S4 C17 C18 -175.3(5)
C2 C10 C11 C12 -179.7(4)
S2 C10 C11 C12 0.4(5)
C2 C10 C11 S1 0.0(5)
S2 C10 C11 S1 -179.9(2)
C1 S1 C11 C10 0.3(4)
C1 S1 C11 C12 179.9(5)
C16 C17 C18 C19 0.7(6)
S4 C17 C18 C19 177.1(4)
C16 C17 C18 S6 -178.9(4)
S4 C17 C18 S6 -2.4(8)
C21 S6 C18 C19 0.0(4)
C21 S6 C18 C17 179.5(5)
C14 C13 C12 C11 178.2(4)
S2 C13 C12 C11 -0.3(5)
C14 C13 C12 S3 0.1(5)
S2 C13 C12 S3 -178.3(2)
C10 C11 C12 C13 -0.1(6)
S1 C11 C12 C13 -179.7(4)
C10 C11 C12 S3 177.2(4)
S1 C11 C12 S3 -2.3(8)
C15 S3 C12 C13 0.6(4)
C15 S3 C12 C11 -176.8(5)
C11 C10 C2 C1 -0.4(6)
S2 C10 C2 C1 179.4(4)
C11 C10 C2 C3 174.4(4)
S2 C10 C2 C3 -5.8(7)
C18 C17 C16 C8 174.5(4)
S4 C17 C16 C8 -2.8(5)
C18 C17 C16 S5 -1.3(5)
S4 C17 C16 S5 -178.7(2)
C9 C8 C16 C17 3.4(5)
C7 C8 C16 C17 -173.9(4)
C9 C8 C16 S5 178.0(4)
C7 C8 C16 S5 0.7(7)
C19 S5 C16 C17 1.3(4)
C19 S5 C16 C8 -173.4(5)
C12 S3 C15 C14 -1.1(4)
C12 S3 C15 C24 178.9(4)
C10 C2 C1 C22 177.9(4)
C3 C2 C1 C22 3.1(8)
C10 C2 C1 S1 0.6(5)
C3 C2 C1 S1 -174.2(3)
C11 S1 C1 C2 -0.6(4)
C11 S1 C1 C22 -178.2(4)
C1 C2 C3 C7 -45.5(7)
C10 C2 C3 C7 140.5(5)
C1 C2 C3 C4 133.5(5)
C10 C2 C3 C4 -40.6(6)
C17 C18 C19 C20 -179.2(4)
S6 C18 C19 C20 0.5(5)
C17 C18 C19 S5 0.3(5)
S6 C18 C19 S5 180.0(2)
C16 S5 C19 C18 -0.9(4)
C16 S5 C19 C20 178.5(5)
C16 C8 C9 C23 177.4(4)
C7 C8 C9 C23 -5.2(7)
C16 C8 C9 S4 -2.4(5)
C7 C8 C9 S4 174.9(3)
C17 S4 C9 C8 0.8(4)
C17 S4 C9 C23 -179.1(4)
C18 C19 C20 C21 -0.8(6)
S5 C19 C20 C21 179.9(4)
C2 C3 C7 C8 -5.7(8)
C4 C3 C7 C8 175.3(4)
C2 C3 C7 C6 176.5(4)
C4 C3 C7 C6 -2.6(5)
C9 C8 C7 C3 -52.4(7)
C16 C8 C7 C3 124.5(5)
C9 C8 C7 C6 125.2(5)
C16 C8 C7 C6 -57.8(6)
C7 C3 C4 F2 140.5(4)
C2 C3 C4 F2 -38.6(5)
C7 C3 C4 F1 -99.1(4)
C2 C3 C4 F1 81.8(5)
C7 C3 C4 C5 17.6(5)
C2 C3 C4 C5 -161.5(4)
C24 C15 C14 C13 -178.7(5)
S3 C15 C14 C13 1.4(5)
C12 C13 C14 C15 -1.0(6)
S2 C13 C14 C15 177.0(4)
F2 C4 C5 F3 87.6(5)
F1 C4 C5 F3 -29.3(5)
C3 C4 C5 F3 -148.5(4)
F2 C4 C5 F4 -32.4(5)
F1 C4 C5 F4 -149.2(4)
C3 C4 C5 F4 91.6(4)
F2 C4 C5 C6 -148.6(4)
F1 C4 C5 C6 94.6(4)
C3 C4 C5 C6 -24.6(4)
C3 C7 C6 F5 105.2(4)
C8 C7 C6 F5 -72.8(5)
C3 C7 C6 F6 -135.4(4)
C8 C7 C6 F6 46.6(6)
C3 C7 C6 C5 -13.6(5)
C8 C7 C6 C5 168.4(4)
F3 C5 C6 F5 27.4(5)
F4 C5 C6 F5 147.0(4)
C4 C5 C6 F5 -96.8(4)
F3 C5 C6 F6 -89.0(5)
F4 C5 C6 F6 30.5(5)
C4 C5 C6 F6 146.7(3)
F3 C5 C6 C7 147.6(4)
F4 C5 C6 C7 -92.9(4)
C4 C5 C6 C7 23.3(4)
C19 C20 C21 C25 -179.4(4)
C19 C20 C21 S6 0.7(5)
C18 S6 C21 C20 -0.4(4)
C18 S6 C21 C25 179.7(4)

loop_
_cod_related_entry_id
_cod_related_entry_code
_cod_related_entry_database
1 21157052 ChemSpider
